data_2003986
loop_
_publ_author_name
'Simons, R. S.'
'Tessier, C. A.'

_publ_section_title
;
 Diiron Complex with Three Bridging Silyl Substituents
;
_journal_issue 10
_journal_name_full 'Acta Crystallographica Section C'
_journal_page_first 1997
_journal_page_last 1998
_journal_paper_doi 10.1107/S0108270195002873
_journal_volume 51
_journal_year 1995
_chemical_compound_source 'crystallized from hexane'
_chemical_formula_sum 'C11 H15 Cl Fe2 O6 Si3'
_chemical_formula_weight 474.6
_space_group_IT_number 176
_symmetry_cell_setting hexagonal
_symmetry_space_group_name_Hall '-P 6c'
_symmetry_space_group_name_H-M 'P 63/m'
_atom_type_scat_source IntTabIV
_cell_angle_alpha 90
_cell_angle_beta 90
_cell_angle_gamma 120
_cell_formula_units_Z 2
_cell_length_a 9.5660(10)
_cell_length_b 9.5660(10)
_cell_length_c 12.042(2)
_cell_measurement_reflns_used 25
_cell_measurement_temperature 291
_cell_measurement_theta_max 15
_cell_measurement_theta_min 10
_cell_volume 954.3(2)
_diffrn_measurement_device 'Syntex P2~1~'
_diffrn_measurement_method 2\q-\q
_diffrn_radiation_type MoK\a
_diffrn_radiation_wavelength 0.71073
_diffrn_reflns_limit_h_max -1
_diffrn_reflns_limit_h_min -10
_diffrn_reflns_limit_k_max 8
_diffrn_reflns_limit_k_min 1
_diffrn_reflns_limit_l_max 12
_diffrn_reflns_limit_l_min 0
_diffrn_reflns_number 437
_diffrn_reflns_theta_max 22.5
_diffrn_standards_decay_% <5
_diffrn_standards_interval_count 97
_diffrn_standards_number 3
_exptl_absorpt_coefficient_mu 1.870
_exptl_absorpt_correction_type none
_exptl_crystal_colour red
_exptl_crystal_density_diffrn 1.652
_exptl_crystal_description needle
_exptl_crystal_size_max 0.3
_exptl_crystal_size_mid 0.1
_exptl_crystal_size_min 0.1
_refine_diff_density_max 0.50
_refine_diff_density_min -0.29
_refine_ls_extinction_method none
_refine_ls_goodness_of_fit_obs 1.44
_refine_ls_number_parameters 44
_refine_ls_number_reflns 352
_refine_ls_R_factor_obs 0.0351
_refine_ls_shift/esd_max 0.514
_refine_ls_structure_factor_coef F
_refine_ls_weighting_details 'w = 1/[\s^2^(F)+99.0000F^2^]'
_refine_ls_weighting_scheme calc
_refine_ls_wR_factor_obs 0.0429
_reflns_number_observed 352
_reflns_number_total 437
_reflns_observed_criterion F>4.0\s(F)
_cod_data_source_file bk1089.cif
_cod_data_source_block bk1089a
_cod_depositor_comments
;
The following automatic conversions were performed:

'_refine_ls_weighting_scheme' value '1/[\s^2^(F)+99.0000F^2^]' was
changed to 'calc'. New tag '_refine_ls_weighting_details' was
created. The value of the new tag was set to 'w =
1/[\s^2^(F)+99.0000F^2^]'.

Automatic conversion script
Id: cif_fix_values 3143 2015-03-26 13:38:13Z robertas 
;
_cod_database_code 2003986

loop_
_symmetry_equiv_pos_as_xyz
x,y,z
y,y-x,-z
x-y,x,-z
x,y,1/2-z
-y,x-y,1/2-z
y-x,-x,1/2-z
-x,-y,-z
-y,-y+x,z
-x+y,-x,z
-x,-y,1/2+z
y,-x+y,1/2+z
-y+x,x,1/2+z

loop_
_atom_site_label
_atom_site_fract_x
_atom_site_fract_y
_atom_site_fract_z
_atom_site_U_iso_or_equiv
Fe(1) .6667 .3333 .1377(1) .030(1)
Si(1) .4851(3) .3619(3) .2500 .037(1)
Cl(1) .4881(6) .5718(6) .2500 .071(3)
C(1) .4941(8) .1855(8) .0650(6) .043(3)
C(2) .2604(9) .2047(10) .2500 .037(4)
O(1) .3843(6) .0921(6) .0151(5) .071(3)

loop_
_geom_angle_atom_site_label_1
_geom_angle_atom_site_label_2
_geom_angle_atom_site_label_3
_geom_angle_site_symmetry_3
_geom_angle
_geom_angle_publ_flag
Si(1) Fe(1) C(1) . 85.9(3) yes
Si(1) Fe(1) Fe(1) 4 54.40(10) yes
C(1) Fe(1) Fe(1) 4 119.5(2) yes
C(1) Fe(1) Si(1) 8_655 86.4(3) yes
Si(1) Fe(1) Si(1) 8_655 89.50(10) yes
C(1) Fe(1) Si(1) 9_665 173.9(2) yes
C(1) Fe(1) C(1) 9_665 97.8(3) yes
Fe(1) Si(1) Cl(1) . 118.90(10) yes
Fe(1) Si(1) C(2) . 121.4(3) yes
Cl(1) Si(1) C(2) . 103.7(4) yes
Fe(1) Si(1) Fe(1) 4 71.20(10) yes
Fe(1) C(1) O(1) . 178.0(7) yes

loop_
_geom_bond_atom_site_label_1
_geom_bond_atom_site_label_2
_geom_bond_site_symmetry_2
_geom_bond_distance
_geom_bond_publ_flag
Fe(1) Si(1) . 2.322(2) yes
Fe(1) C(1) . 1.777(6) yes
Fe(1) Fe(1) 4 2.7050(10) yes
Si(1) Cl(1) . 1.994(7) yes
Si(1) C(2) . 1.910(7) yes
C(1) O(1) . 1.152(7) yes
